data_4034533
loop_
_publ_author_name
'Zhang, Kena'
'El Bouakher, Abderrahman'
'Levaique, Helene'
'Bignon, Jerome'
'Retailleau, Pascal'
'Alami, Mouad'
'Hamze, Abdallah'

_publ_section_title
;
 Pyrrolo-imidazo[1,2-<i>a</i>]pyridine Scaffolds through a Sequential
 Coupling of <i>N</i>-Tosylhydrazones with Imidazopyridines and Reductive
 Cadogan Annulation, Synthetic Scope, and Application.
;
_journal_issue 21
_journal_name_full 'The Journal of organic chemistry'
_journal_page_first 13807
_journal_page_last 13823
_journal_paper_doi 10.1021/acs.joc.9b02018
_journal_volume 84
_journal_year 2019
_chemical_formula_moiety 'C21 H19 N3 O3, C2 H6 O'
_chemical_formula_sum 'C23 H25 N3 O4'
_chemical_formula_weight 407.46
_space_group_crystal_system monoclinic
_space_group_IT_number 14
_space_group_name_Hall '-P 2ybc'
_space_group_name_H-M_alt 'P 1 21/c 1'
_atom_sites_solution_hydrogens geom
_atom_sites_solution_primary dual
_atom_sites_solution_secondary difmap
_audit_creation_method SHELXL-2018/3
_cell_angle_alpha 90
_cell_angle_beta 91.286(6)
_cell_angle_gamma 90
_cell_formula_units_Z 4
_cell_length_a 7.0678(7)
_cell_length_b 24.954(2)
_cell_length_c 11.6047(10)
_cell_measurement_reflns_used 2234
_cell_measurement_temperature 293(2)
_cell_measurement_theta_max 70.2
_cell_measurement_theta_min 3.5
_cell_volume 2046.2(3)
_computing_cell_refinement
;
CrystalClear-SM Expert 2.0 r16 (Rigaku, 2014)
;
_computing_data_collection
;
CrystalClear-SM Expert 2.0 r16 (Rigaku, 2014)
;
_computing_data_reduction
;
CrystalClear-SM Expert 2.0 r16 (Rigaku, 2014)
;
_computing_structure_refinement 'SHELXL-2018/3 (Sheldrick, 2018)'
_computing_structure_solution 'SHELXT 2018/2 (Sheldrick, 2018)'
_diffrn_ambient_temperature 293(2)
_diffrn_detector 'Rigaku Rapid2 curved large area IP'
_diffrn_detector_area_resol_mean 10.0000
_diffrn_measured_fraction_theta_full 0.982
_diffrn_measured_fraction_theta_max 0.982
_diffrn_measurement_details
;
scan:
	Number of images: 16
	           Slice: 20.0000 - 185.0000
	     Image width: 10.0000
	        Exp time: 1500.0000
	   Rotation axis: Omega
	           Omega: 0.0000
	             Chi: 54.0000
	             Phi: 90.0000
	             XTD: 127.4000
	          2theta: 0.0000
scan:
	Number of images: 10
	           Slice: 20.0000 - 128.0000
	     Image width: 10.0000
	        Exp time: 1500.0000
	   Rotation axis: Omega
	           Omega: 0.0000
	             Chi: 54.0000
	             Phi: 0.0000
	             XTD: 127.4000
	          2theta: 0.0000
scan:
	Number of images: 6
	           Slice: 122.0000 - 190.0000
	     Image width: 10.0000
	        Exp time: 1500.0000
	   Rotation axis: Omega
	           Omega: 0.0000
	             Chi: 54.0000
	             Phi: 180.0000
	             XTD: 127.4000
	          2theta: 0.0000
scan:
	Number of images: 3
	           Slice: 110.0000 - 140.0000
	     Image width: 10.0000
	        Exp time: 1500.0000
	   Rotation axis: Omega
	           Omega: 0.0000
	             Chi: 54.0000
	             Phi: 270.0000
	             XTD: 127.4000
	          2theta: 0.0000

;
_diffrn_measurement_device
;
Crystal Goniometer chi-partial
;
_diffrn_measurement_device_type
;
Rigaku MM007HF Spider
;
_diffrn_measurement_method 'profile data from \w-scans'
_diffrn_measurement_specimen_support Fiber
_diffrn_radiation_monochromator 'OSMIC CMF optics'
_diffrn_radiation_type CuK\a
_diffrn_radiation_wavelength 1.54187
_diffrn_reflns_av_R_equivalents 0.0609
_diffrn_reflns_av_unetI/netI 0.1156
_diffrn_reflns_Laue_measured_fraction_full 0.982
_diffrn_reflns_Laue_measured_fraction_max 0.982
_diffrn_reflns_limit_h_max 8
_diffrn_reflns_limit_h_min -4
_diffrn_reflns_limit_k_max 25
_diffrn_reflns_limit_k_min -28
_diffrn_reflns_limit_l_max 13
_diffrn_reflns_limit_l_min -13
_diffrn_reflns_number 8889
_diffrn_reflns_point_group_measured_fraction_full 0.982
_diffrn_reflns_point_group_measured_fraction_max 0.982
_diffrn_reflns_theta_full 63.015
_diffrn_reflns_theta_max 63.015
_diffrn_reflns_theta_min 3.542
_diffrn_source 'Rotating Anode'
_exptl_absorpt_coefficient_mu 0.747
_exptl_absorpt_correction_T_max 1.000
_exptl_absorpt_correction_T_min 0.722
_exptl_absorpt_correction_type multi-scan
_exptl_absorpt_process_details 'Reqab (Higashi-Rigaku, 1998)'
_exptl_crystal_colour colourless
_exptl_crystal_density_diffrn 1.323
_exptl_crystal_description 'cracked needle'
_exptl_crystal_F_000 864
_exptl_crystal_size_max 0.28
_exptl_crystal_size_mid 0.09
_exptl_crystal_size_min 0.06
_refine_diff_density_max 0.272
_refine_diff_density_min -0.269
_refine_diff_density_rms 0.064
_refine_ls_extinction_method none
_refine_ls_goodness_of_fit_ref 0.995
_refine_ls_hydrogen_treatment constr
_refine_ls_matrix_type full
_refine_ls_number_parameters 276
_refine_ls_number_reflns 3249
_refine_ls_number_restraints 0
_refine_ls_restrained_S_all 0.995
_refine_ls_R_factor_all 0.1603
_refine_ls_R_factor_gt 0.0657
_refine_ls_shift/su_max 0.000
_refine_ls_shift/su_mean 0.000
_refine_ls_structure_factor_coef Fsqd
_refine_ls_weighting_details 'w=1/[\s^2^(Fo^2^)+(0.1034P)^2^] where P=(Fo^2^+2Fc^2^)/3'
_refine_ls_weighting_scheme calc
_refine_ls_wR_factor_gt 0.1595
_refine_ls_wR_factor_ref 0.2241
_reflns_Friedel_coverage 0.000
_reflns_number_gt 1349
_reflns_number_total 3254
_reflns_threshold_expression 'I > 2\s(I)'
_cod_data_source_file jo9b02018_si_003.cif
_cod_data_source_block ABE-4
_cod_depositor_comments
;
The following automatic conversions were performed:

data item '_exptl_absorpt_correction_type' value 'Multi-scan' was
changed to 'multi-scan' in accordance with the
/home/data/users/saulius/crontab/automatic-downloads/current/ACS/lib/dictionaries/cif_core.dic
dictionary named 'cif_core.dic' version 2.4.2 last updated on
2011-04-26.

Automatic conversion script
Id: cif_fix_values 6909 2019-04-08 15:41:33Z antanas 
;
_cod_original_sg_symbol_H-M 'P 21/c'
_cod_database_code 4034533
_shelx_space_group_comment
;
The symmetry employed for this shelxl refinement is uniquely defined
by the following loop, which should always be used as a source of
symmetry information in preference to the above space-group names.
They are only intended as comments.
;

loop_
_space_group_symop_operation_xyz
'x, y, z'
'-x, y+1/2, -z+1/2'
'-x, -y, -z'
'x, -y-1/2, z-1/2'

loop_
_atom_site_label
_atom_site_type_symbol
_atom_site_fract_x
_atom_site_fract_y
_atom_site_fract_z
_atom_site_U_iso_or_equiv
_atom_site_adp_type
_atom_site_occupancy
_atom_site_site_symmetry_order
_atom_site_calc_flag
_atom_site_refinement_flags_posn
_atom_site_refinement_flags_adp
C1 C 0.2924(6) 0.44143(18) 0.6283(3) 0.0553(12) Uani 1 1 d . .
N1 N 0.3103(5) 0.41745(14) 0.5208(2) 0.0542(10) Uani 1 1 d . .
O1 O 0.2761(5) 0.50573(13) 0.2581(2) 0.0892(12) Uani 1 1 d . .
C2 C 0.2544(6) 0.49517(17) 0.6179(3) 0.0542(12) Uani 1 1 d . .
N2 N 0.2348(5) 0.51852(13) 0.7234(3) 0.0620(11) Uani 1 1 d . .
O2 O 0.3461(4) 0.33041(11) 0.5755(2) 0.0741(10) Uani 1 1 d . .
C3 C 0.2463(6) 0.50686(16) 0.4958(3) 0.0501(11) Uani 1 1 d . .
O3 O 0.3375(4) 0.35435(11) 0.38677(19) 0.0658(10) Uani 1 1 d . .
N3 N 0.3004(5) 0.42854(14) 0.7437(2) 0.0553(10) Uani 1 1 d . .
O4 O 0.1590(8) 0.62582(14) 0.7870(3) 0.1295(16) Uani 1 1 d . .
H1O H 0.189797 0.595392 0.768452 0.194 Uiso 1 1 calc R U
C4 C 0.2806(6) 0.45969(15) 0.4402(3) 0.0519(12) Uani 1 1 d . .
C5 C 0.2635(6) 0.47836(19) 0.7992(3) 0.0625(13) Uani 1 1 d . .
C6 C 0.2607(7) 0.47912(19) 0.9198(3) 0.0785(16) Uani 1 1 d . .
H6 H 0.235786 0.510767 0.958936 0.094 Uiso 1 1 calc R U
C7 C 0.2950(7) 0.4329(2) 0.9789(3) 0.0848(17) Uani 1 1 d . .
H7 H 0.293914 0.433227 1.059064 0.102 Uiso 1 1 calc R U
C8 C 0.3319(7) 0.3847(2) 0.9215(3) 0.0803(16) Uani 1 1 d . .
H8 H 0.355536 0.353798 0.964195 0.096 Uiso 1 1 calc R U
C9 C 0.3338(7) 0.38237(17) 0.8064(3) 0.0662(14) Uani 1 1 d . .
H9 H 0.357240 0.350125 0.769188 0.079 Uiso 1 1 calc R U
C10 C 0.2114(6) 0.55546(16) 0.4311(3) 0.0514(11) Uani 1 1 d . .
C11 C 0.2238(6) 0.55218(18) 0.3123(3) 0.0577(12) Uani 1 1 d . .
C12 C 0.2806(6) 0.45474(16) 0.3131(3) 0.0592(13) Uani 1 1 d . .
H12A H 0.393203 0.435565 0.290401 0.071 Uiso 1 1 calc R U
H12B H 0.171251 0.434042 0.287642 0.071 Uiso 1 1 calc R U
C13 C 0.1917(7) 0.5967(2) 0.2435(3) 0.0733(15) Uani 1 1 d . .
H13 H 0.198260 0.593797 0.163738 0.088 Uiso 1 1 calc R U
C14 C 0.1501(7) 0.6451(2) 0.2932(4) 0.0802(16) Uani 1 1 d . .
H14 H 0.130270 0.675195 0.247265 0.096 Uiso 1 1 calc R U
C15 C 0.1379(7) 0.64890(19) 0.4111(4) 0.0756(15) Uani 1 1 d . .
H15 H 0.108676 0.681591 0.444831 0.091 Uiso 1 1 calc R U
C16 C 0.1689(6) 0.60441(19) 0.4794(3) 0.0658(14) Uani 1 1 d . .
H16 H 0.160975 0.607430 0.558998 0.079 Uiso 1 1 calc R U
C17 C 0.3326(6) 0.36269(18) 0.4992(3) 0.0581(13) Uani 1 1 d . .
C18 C 0.3492(8) 0.29943(18) 0.3375(3) 0.0637(14) Uani 1 1 d . .
C19 C 0.3470(8) 0.31101(18) 0.2103(3) 0.0832(16) Uani 1 1 d . .
H19A H 0.350800 0.277905 0.168320 0.125 Uiso 1 1 calc R U
H19B H 0.455190 0.332364 0.192002 0.125 Uiso 1 1 calc R U
H19C H 0.233468 0.330160 0.189497 0.125 Uiso 1 1 calc R U
C20 C 0.5299(8) 0.27280(18) 0.3760(4) 0.0862(17) Uani 1 1 d . .
H20A H 0.541797 0.239008 0.337233 0.129 Uiso 1 1 calc R U
H20B H 0.528397 0.267004 0.457709 0.129 Uiso 1 1 calc R U
H20C H 0.635094 0.295313 0.357566 0.129 Uiso 1 1 calc R U
C21 C 0.1738(8) 0.2686(2) 0.3706(4) 0.0906(18) Uani 1 1 d . .
H21A H 0.168880 0.235276 0.329269 0.136 Uiso 1 1 calc R U
H21B H 0.063184 0.289398 0.351559 0.136 Uiso 1 1 calc R U
H21C H 0.178179 0.261570 0.451953 0.136 Uiso 1 1 calc R U
C22 C 0.1696(8) 0.6305(2) 0.9021(4) 0.0971(18) Uani 1 1 d . .
H22A H 0.288625 0.615573 0.930255 0.117 Uiso 1 1 calc R U
H22B H 0.067833 0.610172 0.935810 0.117 Uiso 1 1 calc R U
C23 C 0.1561(8) 0.6875(2) 0.9390(4) 0.114(2) Uani 1 1 d . .
H23A H 0.178600 0.689822 1.020772 0.170 Uiso 1 1 calc R U
H23B H 0.032058 0.700940 0.920200 0.170 Uiso 1 1 calc R U
H23C H 0.249063 0.708330 0.899979 0.170 Uiso 1 1 calc R U

loop_
_atom_site_aniso_label
_atom_site_aniso_U_11
_atom_site_aniso_U_22
_atom_site_aniso_U_33
_atom_site_aniso_U_23
_atom_site_aniso_U_13
_atom_site_aniso_U_12
C1 0.072(4) 0.063(3) 0.031(2) -0.0015(19) 0.000(2) -0.006(3)
N1 0.072(3) 0.052(2) 0.0384(17) 0.0029(16) -0.0009(17) 0.003(2)
O1 0.154(3) 0.069(2) 0.0441(16) 0.0077(16) 0.0105(19) 0.020(2)
C2 0.069(4) 0.054(3) 0.039(2) -0.0034(19) 0.001(2) -0.004(3)
N2 0.080(3) 0.066(2) 0.0404(18) -0.0039(17) 0.0022(18) 0.000(2)
O2 0.113(3) 0.064(2) 0.0454(16) 0.0091(14) -0.0019(16) 0.0103(19)
C3 0.057(3) 0.052(3) 0.041(2) -0.0050(19) 0.001(2) 0.004(2)
O3 0.097(3) 0.061(2) 0.0395(14) -0.0034(13) 0.0045(15) 0.0024(17)
N3 0.066(3) 0.064(2) 0.0364(17) -0.0047(16) 0.0021(17) -0.007(2)
O4 0.227(5) 0.091(3) 0.070(2) -0.0210(19) -0.008(3) 0.014(3)
C4 0.069(3) 0.048(3) 0.039(2) 0.0069(19) 0.001(2) -0.003(2)
C5 0.071(4) 0.076(3) 0.041(2) 0.001(2) 0.004(2) -0.008(3)
C6 0.123(5) 0.070(3) 0.043(2) -0.005(2) 0.008(3) -0.017(3)
C7 0.116(5) 0.103(4) 0.036(2) 0.006(3) -0.006(3) -0.014(4)
C8 0.121(5) 0.078(4) 0.042(2) 0.004(2) -0.009(3) -0.005(3)
C9 0.096(4) 0.058(3) 0.044(2) 0.012(2) -0.008(2) 0.002(3)
C10 0.065(3) 0.043(2) 0.047(2) 0.007(2) 0.003(2) 0.002(2)
C11 0.065(4) 0.060(3) 0.048(2) -0.001(2) -0.003(2) 0.005(3)
C12 0.076(4) 0.055(3) 0.046(2) 0.012(2) -0.003(2) 0.005(3)
C13 0.093(4) 0.077(3) 0.049(2) 0.013(2) -0.003(2) 0.006(3)
C14 0.095(5) 0.072(4) 0.074(3) 0.013(3) -0.001(3) 0.002(3)
C15 0.087(4) 0.067(3) 0.073(3) 0.004(3) 0.002(3) 0.014(3)
C16 0.077(4) 0.065(3) 0.055(2) 0.010(2) 0.002(2) 0.002(3)
C17 0.063(4) 0.064(3) 0.047(2) 0.005(2) -0.005(2) 0.005(3)
C18 0.090(5) 0.053(3) 0.048(2) -0.011(2) 0.007(3) 0.004(3)
C19 0.119(5) 0.080(3) 0.051(3) -0.016(2) 0.005(3) 0.002(3)
C20 0.096(5) 0.086(4) 0.077(3) -0.009(3) -0.009(3) 0.028(3)
C21 0.105(5) 0.093(4) 0.074(3) -0.012(3) 0.010(3) -0.007(4)
C22 0.121(5) 0.104(4) 0.066(3) -0.017(3) 0.002(3) -0.007(4)
C23 0.119(6) 0.123(5) 0.099(4) -0.053(4) -0.006(4) 0.005(4)

loop_
_atom_type_symbol
_atom_type_description
_atom_type_scat_dispersion_real
_atom_type_scat_dispersion_imag
_atom_type_scat_source
C C 0.0181 0.0091 'International Tables Vol C Tables 4.2.6.8 and 6.1.1.4'
H H 0.0000 0.0000 'International Tables Vol C Tables 4.2.6.8 and 6.1.1.4'
N N 0.0311 0.0180 'International Tables Vol C Tables 4.2.6.8 and 6.1.1.4'
O O 0.0492 0.0322 'International Tables Vol C Tables 4.2.6.8 and 6.1.1.4'

loop_
_geom_angle_atom_site_label_1
_geom_angle_atom_site_label_2
_geom_angle_atom_site_label_3
_geom_angle
C2 C1 N3 108.5(3)
C2 C1 N1 111.3(3)
N3 C1 N1 140.2(4)
C1 N1 C17 126.4(3)
C1 N1 C4 104.8(3)
C17 N1 C4 128.5(3)
C11 O1 C12 123.5(3)
N2 C2 C1 111.2(3)
N2 C2 C3 142.1(4)
C1 C2 C3 106.6(3)
C5 N2 C2 104.6(3)
C4 C3 C10 120.5(3)
C4 C3 C2 106.6(3)
C10 C3 C2 132.9(4)
C17 O3 C18 121.8(3)
C1 N3 C9 135.3(4)
C1 N3 C5 103.4(3)
C9 N3 C5 121.3(3)
C3 C4 N1 110.7(3)
C3 C4 C12 123.1(3)
N1 C4 C12 126.2(3)
N2 C5 C6 129.6(4)
N2 C5 N3 112.3(3)
C6 C5 N3 118.0(4)
C7 C6 C5 119.1(4)
C6 C7 C8 121.3(4)
C9 C8 C7 121.2(4)
C8 C9 N3 119.0(4)
C16 C10 C11 118.4(4)
C16 C10 C3 124.7(3)
C11 C10 C3 116.9(4)
O1 C11 C13 117.1(4)
O1 C11 C10 122.0(4)
C13 C11 C10 120.9(4)
O1 C12 C4 111.8(3)
C14 C13 C11 119.8(4)
C13 C14 C15 119.8(4)
C14 C15 C16 120.2(4)
C15 C16 C10 120.9(4)
O2 C17 O3 128.3(4)
O2 C17 N1 122.1(4)
O3 C17 N1 109.6(3)
O3 C18 C20 110.4(4)
O3 C18 C19 101.6(3)
C20 C18 C19 111.6(4)
O3 C18 C21 108.5(4)
C20 C18 C21 113.3(4)
C19 C18 C21 110.8(4)
O4 C22 C23 111.6(5)

loop_
_geom_bond_atom_site_label_1
_geom_bond_atom_site_label_2
_geom_bond_distance
C1 C2 1.372(5)
C1 N3 1.377(4)
C1 N1 1.392(4)
N1 C17 1.399(5)
N1 C4 1.422(4)
O1 C11 1.373(4)
O1 C12 1.423(4)
C2 N2 1.365(4)
C2 C3 1.447(4)
N2 C5 1.346(5)
O2 C17 1.199(4)
C3 C4 1.367(5)
C3 C10 1.444(5)
O3 C17 1.322(4)
O3 C18 1.488(4)
N3 C9 1.380(4)
N3 C5 1.427(5)
O4 C22 1.341(5)
C4 C12 1.480(5)
C5 C6 1.400(5)
C6 C7 1.362(6)
C7 C8 1.401(6)
C8 C9 1.337(5)
C10 C16 1.380(5)
C10 C11 1.386(5)
C11 C13 1.384(5)
C13 C14 1.373(5)
C14 C15 1.377(5)
C15 C16 1.378(5)
C18 C20 1.499(6)
C18 C19 1.503(5)
C18 C21 1.516(6)
C22 C23 1.488(6)

loop_
_geom_hbond_atom_site_label_D
_geom_hbond_atom_site_label_H
_geom_hbond_atom_site_label_A
_geom_hbond_distance_DH
_geom_hbond_distance_HA
_geom_hbond_distance_DA
_geom_hbond_angle_DHA
_geom_hbond_publ_flag
O4 H1O N2 0.82 2.02 2.832(5) 173.7 yes
C9 H9 O2 0.93 2.30 2.980(5) 129.5 yes
C20 H20B O2 0.96 2.47 3.042(5) 117.9 yes
C21 H21C O2 0.96 2.52 3.064(5) 116.1 yes

loop_
_geom_torsion_atom_site_label_1
_geom_torsion_atom_site_label_2
_geom_torsion_atom_site_label_3
_geom_torsion_atom_site_label_4
_geom_torsion
C2 C1 N1 C17 -174.1(4)
N3 C1 N1 C17 5.8(8)
C2 C1 N1 C4 -0.1(5)
N3 C1 N1 C4 179.8(5)
N3 C1 C2 N2 -0.6(5)
N1 C1 C2 N2 179.3(3)
N3 C1 C2 C3 -179.7(3)
N1 C1 C2 C3 0.2(5)
C1 C2 N2 C5 0.7(5)
C3 C2 N2 C5 179.2(5)
N2 C2 C3 C4 -178.9(5)
C1 C2 C3 C4 -0.3(5)
N2 C2 C3 C10 1.2(10)
C1 C2 C3 C10 179.8(5)
C2 C1 N3 C9 -179.5(5)
N1 C1 N3 C9 0.6(9)
C2 C1 N3 C5 0.3(5)
N1 C1 N3 C5 -179.6(5)
C10 C3 C4 N1 -179.9(4)
C2 C3 C4 N1 0.2(5)
C10 C3 C4 C12 -1.3(7)
C2 C3 C4 C12 178.7(4)
C1 N1 C4 C3 -0.1(5)
C17 N1 C4 C3 173.8(4)
C1 N1 C4 C12 -178.5(4)
C17 N1 C4 C12 -4.7(7)
C2 N2 C5 C6 179.9(4)
C2 N2 C5 N3 -0.5(5)
C1 N3 C5 N2 0.1(5)
C9 N3 C5 N2 179.9(4)
C1 N3 C5 C6 179.7(4)
C9 N3 C5 C6 -0.4(6)
N2 C5 C6 C7 -179.8(5)
N3 C5 C6 C7 0.7(7)
C5 C6 C7 C8 -0.3(8)
C6 C7 C8 C9 -0.4(8)
C7 C8 C9 N3 0.6(7)
C1 N3 C9 C8 179.5(4)
C5 N3 C9 C8 -0.2(7)
C4 C3 C10 C16 177.6(4)
C2 C3 C10 C16 -2.5(8)
C4 C3 C10 C11 -3.0(7)
C2 C3 C10 C11 176.9(4)
C12 O1 C11 C13 -168.2(4)
C12 O1 C11 C10 14.6(7)
C16 C10 C11 O1 176.2(4)
C3 C10 C11 O1 -3.2(7)
C16 C10 C11 C13 -0.9(7)
C3 C10 C11 C13 179.7(4)
C11 O1 C12 C4 -17.4(6)
C3 C4 C12 O1 10.8(6)
N1 C4 C12 O1 -170.9(4)
O1 C11 C13 C14 -176.1(4)
C10 C11 C13 C14 1.1(7)
C11 C13 C14 C15 -0.9(8)
C13 C14 C15 C16 0.6(8)
C14 C15 C16 C10 -0.3(7)
C11 C10 C16 C15 0.5(7)
C3 C10 C16 C15 179.9(4)
C18 O3 C17 O2 4.2(7)
C18 O3 C17 N1 -176.5(4)
C1 N1 C17 O2 -3.0(7)
C4 N1 C17 O2 -175.6(4)
C1 N1 C17 O3 177.6(4)
C4 N1 C17 O3 5.0(6)
C17 O3 C18 C20 -62.6(5)
C17 O3 C18 C19 178.9(4)
C17 O3 C18 C21 62.1(5)
